data_2004896
loop_
_publ_author_name
'Kruger, G. J.'
'Olivier, P. J.'
'Otte, R.'
'Raubenheimer, H. G.'

_publ_contact_author
;
     Professor Dr. Gert. J. Kruger
     Rand Afrikaans University
     Department of Chemistry and Biochemistry
     P.O. Box 524
     Auckland Park
     2006
     Republic of South Africa
;
_publ_section_title
;
 Bis[bis(4-methylthiazolin-2-ylidene)gold(I)] Tetrachlorozincate
 Dichloromethane
;
_journal_issue 5
_journal_name_full 'Acta Crystallographica Section C'
_journal_page_first 1159
_journal_page_last 1161
_journal_paper_doi 10.1107/S0108270195015514
_journal_volume 52
_journal_year 1996
_chemical_formula_iupac '[Au (C4 H5 N S)2] '[Zn Cl4]0.5 , C0.5 H Cl''
_chemical_formula_moiety 'C8 H10 Au N2 S2 + 1, Cl2 Zn0.5 - 1, C0.5 H Cl'
_chemical_formula_structural '[Au(CN(H)CCH3CHS)2][ZnCl4]0.5[CH2Cl2]0.5'
_chemical_formula_sum 'C8.5 H11 Au Cl3 N2 S2 Zn0.5'
_chemical_formula_weight 541.34
_chemical_melting_point 164.6(6)
_chemical_name_systematic
;
bis[bis(4-methylthiazolinylidene)gold(I)] tetrachlorozincate dichloromethane
;
_space_group_IT_number 20
_symmetry_cell_setting orthorhombic
_symmetry_space_group_name_Hall 'C 2c 2'
_symmetry_space_group_name_H-M 'C 2 2 21'
_audit_creation_method from_xtal_archive_file_using_CIFIO
_cell_angle_alpha 90.00000
_cell_angle_beta 90.00000
_cell_angle_gamma 90.00000
_cell_formula_units_Z 8
_cell_length_a 12.464(3)
_cell_length_b 14.934(3)
_cell_length_c 17.460(3)
_cell_measurement_reflns_used 25
_cell_measurement_temperature 293
_cell_measurement_theta_max 15.7
_cell_measurement_theta_min 10.1
_cell_volume 3250.0(12)
_computing_data_collection 'CAD-4 Software (Enraf-Nonius, 1989)'
_computing_data_reduction 'ADDREF ABSORB SORTRF (Hall & Stewart, 1990)'
_computing_molecular_graphics
;
ORTEP (Hall & Stewart, 1990), SCHAKAL (Keller, 1988)
;
_computing_publication_material 'BONDLA CIFIO (Hall & Stewart, 1990)'
_computing_structure_refinement 'CRYLSQ (Hall & Stewart, 1990)'
_computing_structure_solution 'FOURR (Hall & Stewart, 1990)'
_diffrn_ambient_temperature 293
_diffrn_measurement_device 'Enraf Nonius CAD4F diffractometer'
_diffrn_measurement_method \w/2\q
_diffrn_radiation_monochromator graphite
_diffrn_radiation_source xray_tube
_diffrn_radiation_type 'Mo K\a'
_diffrn_radiation_wavelength 0.70930
_diffrn_reflns_av_R_equivalents .037
_diffrn_reflns_av_sigmaI/netI .214
_diffrn_reflns_number 2492
_diffrn_reflns_theta_max 22.97
_diffrn_reflns_theta_min 2.13
_diffrn_standards_interval_time 60
_diffrn_standards_number 3
_exptl_absorpt_coefficient_mu 10.5
_exptl_absorpt_correction_T_max 0.419
_exptl_absorpt_correction_T_min 0.316
_exptl_absorpt_correction_type analytical
_exptl_absorpt_process_details
;
Analytical, numerical intergration (Hall & Stewart, 1990)
;
_exptl_crystal_colour 'Light yellow'
_exptl_crystal_density_diffrn 2.21
_exptl_crystal_description 'orthorhombic prism'
_exptl_crystal_F_000 2024.00
_exptl_crystal_size_max 0.15
_exptl_crystal_size_mid 0.10
_exptl_crystal_size_min 0.08
_refine_diff_density_max 1.532
_refine_diff_density_min -1.393
_refine_ls_abs_structure_details Flack_xabs_refined
_refine_ls_abs_structure_Flack 0
_refine_ls_extinction_method none
_refine_ls_goodness_of_fit_all 3.587
_refine_ls_goodness_of_fit_obs 4.045
_refine_ls_hydrogen_treatment noref
_refine_ls_matrix_type full
_refine_ls_number_constraints 0
_refine_ls_number_parameters 90
_refine_ls_number_reflns 959
_refine_ls_number_restraints 24
_refine_ls_R_factor_all .078
_refine_ls_R_factor_obs .050
_refine_ls_shift/esd_max .031
_refine_ls_shift/esd_mean .005
_refine_ls_structure_factor_coef F
_refine_ls_weighting_scheme sigma
_refine_ls_wR_factor_all .055
_refine_ls_wR_factor_obs .054
_reflns_number_observed 1744
_reflns_number_total 1282
_reflns_observed_criterion refl_observed_if_F____>5.000_sigma(F___)
_cod_data_source_file kh1025.cif
_cod_data_source_block I
_cod_depositor_comments
;
The following automatic conversions were performed:

'_chemical_melting_point' value '164.0-165.2' was changed to
'164.6(6)' - the average value was taken and precision was
estimated.

'_exptl_absorpt_correction_type' value 'Analytical'
changed to 'analytical' according to
/home/saulius/struct/CIF-dictionaries/cif_core.dic dictionary named
'cif_core.dic' version 2.4.1 from 2010-06-29.

Automatic conversion script
Id: cif_fix_values 1715 2011-07-08 13:25:40Z adriana 
;
_cod_original_cell_volume 3250.0(10)
_cod_database_code 2004896

loop_
_symmetry_equiv_pos_as_xyz
+x,+y,+z
-x,-y,1/2+z
+x,-y,-z
-x,+y,1/2-z
1/2+x,1/2+y,+z
1/2-x,1/2-y,1/2+z
1/2+x,1/2-y,-z
1/2-x,1/2+y,1/2-z

loop_
_atom_site_aniso_label
_atom_site_aniso_U_11
_atom_site_aniso_U_22
_atom_site_aniso_U_33
_atom_site_aniso_U_12
_atom_site_aniso_U_13
_atom_site_aniso_U_23
Au .0677(8) .0485(6) .0636(8) .0108(8) -.0090(10) .0005(9)
Zn .055(3) .053(3) .052(3) .00000 -.008(4) .00000
Cl1 .076(7) .059(5) .059(6) -.005(6) -.008(6) .002(4)
Cl2 .065(6) .061(5) .092(7) .006(4) .002(7) -.001(7)

loop_
_atom_site_label
_atom_site_fract_x
_atom_site_fract_y
_atom_site_fract_z
_atom_site_U_iso_or_equiv
_atom_site_thermal_displace_type
_atom_site_attached_hydrogens
Au .5722(1) .44195(9) .41858(9) .0599(8) Uani 0
Zn .50000 .2306(3) .25000 .053(3) Uani 0
Cl1 .5138(9) .1416(5) .3547(5) .064(6) Uani 0
Cl2 .3495(7) .3179(5) .2580(7) .072(6) Uani 0
S1 .7713(9) .3742(7) .5272(6) .078(3) Uiso 0
S2 .4722(8) .6424(7) .3828(6) .086(3) Uiso 0
N1 .659(2) .261(2) .462(1) .058(8) Uiso 0
N2 .398(2) .507(2) .317(1) .060(8) Uiso 0
C1 .667(2) .356(2) .464(1) .08(1) Uiso 0
C2 .804(3) .262(1) .547(2) .09(1) Uiso 1
C3 .736(2) .210(2) .509(2) .09(1) Uiso 0
C4 .721(3) .108(2) .505(2) .08(1) Uiso 3
C5 .479(2) .528(1) .372(1) .08(1) Uiso 0
C6 .369(2) .661(2) .318(1) .08(1) Uiso 1
C7 .335(2) .584(2) .288(1) .07(1) Uiso 0
C8 .247(2) .559(3) .231(2) .09(1) Uiso 3
C9 1.044(3) .371(3) .296(2) .09(1) Uiso ?
C10 .973(4) .378(3) .342(3) .13(2) Uiso ?

loop_
_atom_type_symbol
_atom_type_scat_dispersion_real
_atom_type_scat_dispersion_imag
_atom_type_scat_source
C .002 .002 Int._Tables_Vol_IV_Tables_2.2B_and_2.3.1
H 0 0 Int._Tables_Vol_IV_Tables_2.2B_and_2.3.1
N .004 .003 Int._Tables_Vol_IV_Tables_2.2B_and_2.3.1
S .11 .124 Int._Tables_Vol_IV_Tables_2.2B_and_2.3.1
Au -2.688 8.798 Int._Tables_Vol_IV_Tables_2.2B_and_2.3.1
Zn .222 1.431 Int._Tables_Vol_IV_Tables_2.2B_and_2.3.1
Cl .132 .159 Int._Tables_Vol_IV_Tables_2.2B_and_2.3.1

loop_
_geom_angle_atom_site_label_1
_geom_angle_atom_site_label_2
_geom_angle_atom_site_label_3
_geom_angle_site_symmetry_1
_geom_angle_site_symmetry_3
_geom_angle
_geom_angle_publ_flag
C1 Au C5 . . 179.0(10) yes
C1 Au Au . 3_566 89.9(8) ?
C5 Au Au . 3_566 90.9(7) ?
C1 S1 C2 . . 98.0(10) yes
C5 S2 C6 . . 97.0(10) yes
C1 N1 C3 . . 117(2) yes
C5 N2 C7 . . 115(2) yes
N1 C1 S1 . . 103(2) yes
N1 C1 Au . . 128(2) yes
S1 C1 Au . . 128(2) yes
C3 C2 S1 . . 108(2) yes
C2 C3 N1 . . 113(2) yes
C2 C3 C4 . . 133(3) yes
N1 C3 C4 . . 114(2) yes
N2 C5 S2 . . 106(2) yes
N2 C5 Au . . 124(2) yes
S2 C5 Au . . 130.0(10) yes
C7 C6 S2 . . 111(2) yes
C6 C7 N2 . . 112(2) yes
C6 C7 C8 . . 134(3) yes
N2 C7 C8 . . 114(2) yes
Cl1 Zn Cl1 4_655 . 108.2(3) yes
Cl1 Zn Cl2 4_655 4_655 110.3(4) yes
Cl1 Zn Cl2 4_655 . 108.7(4) yes
Cl1 Zn Cl2 . 4_655 108.7(4) yes
Cl1 Zn Cl2 . . 110.3(4) yes
Cl2 Zn Cl2 4_655 . 110.6(3) yes

loop_
_geom_bond_atom_site_label_1
_geom_bond_atom_site_label_2
_geom_bond_site_symmetry_2
_geom_bond_distance
_geom_bond_publ_flag
Au C1 . 1.92(2) yes
Au C5 . 1.92(2) yes
Au Au 3_566 3.330(2) yes
S1 C1 . 1.73(3) yes
S1 C2 . 1.76(2) yes
S2 C5 . 1.72(2) yes
S2 C6 . 1.74(3) yes
N1 C1 . 1.42(4) yes
N1 C3 . 1.48(4) yes
N2 C5 . 1.42(3) yes
N2 C7 . 1.48(3) yes
C2 C3 . 1.33(4) yes
C3 C4 . 1.53(4) yes
C6 C7 . 1.33(4) yes
C7 C8 . 1.53(4) yes
Zn Cl1 4_655 2.266(9) yes
Zn Cl1 . 2.266(9) yes
Zn Cl2 4_655 2.289(9) yes
Zn Cl2 . 2.289(9) yes
C9 C10 . 1.21(7) yes

loop_
_geom_contact_atom_site_label_1
_geom_contact_atom_site_label_2
_geom_contact_distance
_geom_contact_site_symmetry_2
_geom_contact_publ_flag
Au C1 1.92(3) . ?
Au C5 1.92(2) . ?
Au N2 2.97(2) . ?
Au N1 3.01(2) . ?
Au S1 3.280(10) . ?
Au S2 3.300(10) . ?
Au Au 3.330(2) . ?
Au Cl2 3.730(10) . ?
Au S1 3.820(10) . ?
Au C1 3.84(3) . ?
Au C5 3.87(3) . ?
Au C8 3.87(3) . ?
Au S2 3.890(10) . ?
Au N2 4.24(2) . ?
Au C7 4.29(2) . ?
Au C3 4.32(3) . ?
Au C7 4.34(2) . ?
Au Cl2 4.360(10) . ?
Au Zn 4.409(4) . ?
Au Zn 4.409(4) . ?
Au C6 4.50(3) . ?
Au C2 4.54(3) . ?
Au C2 4.56(3) . ?
Au C4 4.63(4) . ?
Au Cl1 4.679(8) . ?
Au C3 4.93(3) . ?
Cl1 Zn 2.266(9) . ?
Cl1 Zn 2.266(9) . ?
Cl1 N1 3.15(3) . yes
Cl1 C2 3.44(3) . ?
Cl1 S1 3.67(2) . ?
Cl1 Cl1 3.670(10) . ?
Cl1 Cl2 3.700(10) . ?
Cl1 C4 3.72(4) . ?
Cl1 Cl2 3.740(10) . ?
Cl1 C8 3.78(3) . ?
Cl1 C8 3.82(3) . ?
Cl1 C10 3.98(5) . ?
Cl1 C3 4.00(3) . ?
Cl2 Zn 2.289(9) . ?
Cl2 Zn 2.289(9) . ?
Cl2 N2 3.06(3) . yes
Cl2 C2 3.65(3) . ?
Cl2 Cl1 3.700(10) . ?
Cl2 Au 3.730(10) . ?
Cl2 Cl1 3.740(10) . ?
Cl2 Cl2 3.760(10) . ?
Cl2 C6 3.83(3) . ?
Cl2 C8 3.85(4) . ?
Cl2 C1 3.92(3) . ?
Cl2 N1 3.93(3) . ?
Cl2 C9 3.95(4) . ?
N1 C1 1.42(4) . ?
N1 C3 1.48(4) . ?
N1 C2 2.34(4) . ?
N1 S1 2.48(3) . ?
N1 C4 2.52(4) . ?
N1 Au 3.01(2) . ?
N1 Cl1 3.15(3) . ?
N1 S2 3.86(3) . ?
N1 C6 3.92(3) . ?
N1 Cl2 3.93(3) . ?
N2 C5 1.42(3) . ?
N2 C7 1.48(3) . ?
N2 C6 2.33(4) . ?
N2 S2 2.51(3) . ?
N2 C8 2.53(4) . ?
N2 Au 2.97(2) . ?
N2 Cl2 3.06(3) . ?
N2 N2 3.46(3) . ?
N2 C5 3.65(3) . ?
N2 C7 3.97(3) . ?
C9 C10 1.21(7) . ?
C9 C9 1.93(6) . ?
C9 C10 2.42(7) . ?
C9 S2 3.85(4) . ?
C9 C6 3.85(5) . ?
C9 C6 3.87(5) . ?
C9 C8 3.94(5) . ?
C9 Cl2 3.95(4) . ?
C9 C4 4.13(6) . ?
C9 Cl1 4.18(4) . ?
C9 C3 4.34(5) . ?
C10 C9 1.21(7) . ?
C10 C9 2.42(7) . ?
C10 C10 3.30(7) . ?
C10 C6 3.51(6) . ?
C10 S2 3.58(5) . ?
C10 Cl1 3.98(5) . ?
C10 C8 4.06(6) . ?
C10 S1 4.09(5) . ?
C10 C4 4.09(7) . ?
C10 C1 4.37(6) . ?
C10 C3 4.39(6) . ?
C10 Cl2 4.47(5) . ?
C10 C2 4.50(6) . ?
C9 C9 1.93(6) 4_755 ?
N2 C6 2.33(4) . ?
N1 C2 2.34(4) . ?
C9 C10 2.42(7) 4_755 ?
C5 C7 2.45(4) . ?
C1 C3 2.47(4) . ?
S1 N1 2.48(3) . ?
S2 N2 2.51(3) . ?
S1 C3 2.51(3) . ?
N1 C4 2.52(4) . ?
S2 C7 2.53(3) . ?
N2 C8 2.53(4) . ?
C5 C6 2.58(3) . ?
C2 C4 2.62(4) . ?
C6 C8 2.63(4) . ?
C1 C2 2.64(4) . ?
Au N2 2.97(2) . ?
Au N1 3.01(2) . ?
Cl2 N2 3.06(3) . ?
Cl1 N1 3.15(3) . ?
C4 C4 3.23(4) 3_556 ?
Au S1 3.280(10) . ?
C10 C10 3.30(7) 4_755 ?
Au S2 3.300(10) . ?
Cl1 C2 3.44(3) 7_456 ?
N2 N2 3.46(3) 4_655 ?
S2 C1 3.62(3) 3_566 ?
Cl2 C2 3.65(3) 7_456 ?
N2 C5 3.65(3) 4_655 ?
Cl1 S1 3.67(2) 7_456 ?
Cl1 Cl1 3.670(10) 4_655 ?
Cl1 Cl2 3.700(10) 4_655 ?
S1 C8 3.71(3) 2_665 ?
C5 C7 3.72(4) 4_655 ?
Cl1 C4 3.72(4) . ?
Cl1 Cl2 3.740(10) . ?
Cl2 Cl2 3.760(10) 4_655 ?
Cl1 C8 3.78(3) 8_545 ?
C3 C6 3.80(4) 5_545 ?
S2 C3 3.81(3) 5_455 ?
C5 C8 3.82(4) . ?
Cl1 C8 3.82(3) 5_545 ?
Au S1 3.820(10) 3_566 ?
S2 C4 3.82(4) 5_455 ?
C1 C4 3.83(4) . ?
Cl2 C6 3.83(3) 8_545 ?
C4 C6 3.83(5) 5_545 ?
Au C1 3.84(3) 3_566 ?
C1 C5 3.85(3) . ?
Cl2 C8 3.85(4) . ?
S2 N1 3.86(3) 3_566 ?
Au C5 3.87(3) 3_566 ?
Au C8 3.87(3) 4_655 ?
S1 S1 3.870(10) 3_566 ?
Au S2 3.890(10) 3_566 ?
C5 C8 3.90(4) 4_655 ?
N1 C6 3.92(3) 5_545 ?
Cl2 C1 3.92(3) 4_655 ?
S2 C7 3.92(3) 4_655 ?
Cl2 N1 3.93(3) 4_655 ?
N2 C7 3.97(3) 4_655 ?
S2 C2 3.98(3) 5_455 ?
Cl1 C3 4.00(3) . ?
Cl2 C7 4.01(3) . ?
Zn C8 4.01(3) 5_545 ?
Zn C8 4.01(3) 8_545 ?
S2 C6 4.03(3) 4_655 ?
C6 C6 4.04(3) 4_655 ?
S1 C4 4.04(3) . ?
Cl2 C5 4.05(2) . ?
Cl2 C8 4.05(4) 8_545 ?
S1 S2 4.05(2) 3_566 ?
S2 C8 4.06(3) . ?
C4 C7 4.07(5) 5_545 ?
C1 C5 4.10(4) 3_566 ?
C4 C5 4.14(5) 5_545 ?
N2 C4 4.17(4) 7_456 ?
Cl1 C1 4.18(3) . ?
Zn N1 4.22(2) . ?
Zn N1 4.22(2) 4_655 ?
S2 C8 4.22(3) 4_655 ?
C2 C8 4.22(4) 2_665 ?
N2 C4 4.23(4) 5_455 ?
S1 C1 4.24(3) 3_566 ?
Au N2 4.24(2) 4_655 ?
Cl2 C7 4.26(3) 8_545 ?
Cl1 C7 4.26(3) 5_545 ?
C5 C5 4.28(4) 4_655 ?
C6 C7 4.28(3) 4_655 ?
Au C7 4.29(2) . ?
C5 C6 4.30(4) 4_655 ?
Zn C2 4.30(3) 6_654 ?
Zn C2 4.30(3) 7_456 ?
S1 C5 4.31(3) 3_566 ?
C7 C7 4.31(3) 4_655 ?
Au C3 4.32(3) . ?
Cl2 C3 4.33(3) 7_456 ?
Au C7 4.34(2) 4_655 ?
S2 N2 4.35(2) 4_655 ?
C2 C6 4.36(4) 5_545 ?
C4 C5 4.37(4) 7_556 ?
S2 C3 4.39(3) 3_566 ?
N2 C6 4.40(3) 4_655 ?
Cl2 N2 4.42(2) 4_655 ?
Cl2 C5 4.43(2) 4_655 ?
Zn N2 4.47(2) 4_655 ?
Zn N2 4.47(2) . ?
Cl1 C6 4.48(3) 5_545 ?
S2 N1 4.49(3) 5_455 ?
Au C6 4.50(3) . ?
S2 C2 4.54(3) 3_566 ?
Au C2 4.54(3) . ?
Au C2 4.56(3) 7_456 ?
Cl2 C4 4.57(4) 7_456 ?
Au C4 4.63(4) 7_456 ?
Zn C1 4.67(2) . ?
Zn C1 4.67(2) 4_655 ?
S2 S2 4.690(10) 4_655 ?
Zn C7 4.77(2) 5_545 ?
Zn C7 4.77(2) 8_545 ?
Cl2 S1 4.82(2) 7_456 ?
Zn C6 4.86(2) 5_545 ?
Zn C6 4.86(2) 8_545 ?
S1 S2 4.960(10) 5_545 ?
Zn S1 5.070(10) 6_654 ?
Zn S1 5.070(10) 7_456 ?
